data_7014305
loop_
_publ_author_name
'Chandrasekhar, Vadapalli'
'Singh, Puja'

_publ_section_title
;
 Reactions of in situ generated hydrated organotin cations with
 chelating O,O- or O,N-ligands: a possible structure-directing
 influence of the organic substituent on tin.
;
_journal_issue 1
_journal_name_full 'Dalton transactions (Cambridge, England : 2003)'
_journal_page_first 114
_journal_page_last 123
_journal_paper_doi 10.1039/c003339a
_journal_volume 40
_journal_year 2011
_chemical_formula_sum 'C34 H38 N2 O13 S2 Sn'
_chemical_formula_weight 865.47
_chemical_name_common 'organotin sulfonate'
_chemical_name_systematic
;
?
;
_space_group_IT_number 15
_symmetry_cell_setting monoclinic
_symmetry_space_group_name_Hall '-C 2yc'
_symmetry_space_group_name_H-M 'C 1 2/c 1'
_atom_sites_solution_hydrogens geom
_atom_sites_solution_primary direct
_atom_sites_solution_secondary difmap
_audit_creation_method SHELXL-97
_cell_angle_alpha 90.00
_cell_angle_beta 99.3740(10)
_cell_angle_gamma 90.00
_cell_formula_units_Z 4
_cell_length_a 18.2329(13)
_cell_length_b 11.0763(8)
_cell_length_c 18.0241(13)
_cell_measurement_reflns_used 3518
_cell_measurement_temperature 153(2)
_cell_measurement_theta_max 26.00
_cell_measurement_theta_min 2.16
_cell_volume 3591.4(4)
_computing_cell_refinement 'Bruker SMART'
_computing_data_collection 'Bruker SMART'
_computing_data_reduction 'Bruker SAINT'
_computing_molecular_graphics 'Bruker SHELXTL'
_computing_publication_material 'Bruker SHELXTL'
_computing_structure_refinement 'Bruker SHELXTL'
_computing_structure_solution 'Bruker SHELXTL'
_diffrn_ambient_temperature 153(2)
_diffrn_measured_fraction_theta_full 0.997
_diffrn_measured_fraction_theta_max 0.997
_diffrn_measurement_device_type 'CCD area detector'
_diffrn_measurement_method 'omega scans'
_diffrn_radiation_monochromator graphite
_diffrn_radiation_source 'sealed tube'
_diffrn_radiation_type MoK\a
_diffrn_radiation_wavelength 0.71073
_diffrn_reflns_av_R_equivalents 0.0237
_diffrn_reflns_av_sigmaI/netI 0.0304
_diffrn_reflns_limit_h_max 22
_diffrn_reflns_limit_h_min -22
_diffrn_reflns_limit_k_max 11
_diffrn_reflns_limit_k_min -13
_diffrn_reflns_limit_l_max 22
_diffrn_reflns_limit_l_min -21
_diffrn_reflns_number 9742
_diffrn_reflns_theta_full 26.00
_diffrn_reflns_theta_max 26.00
_diffrn_reflns_theta_min 2.16
_exptl_absorpt_coefficient_mu 0.897
_exptl_absorpt_correction_T_max 0.970
_exptl_absorpt_correction_T_min 0.912
_exptl_absorpt_correction_type multi-scan
_exptl_absorpt_process_details SADABS
_exptl_crystal_colour colorless
_exptl_crystal_density_diffrn 1.601
_exptl_crystal_density_method 'not measured'
_exptl_crystal_description block-like
_exptl_crystal_F_000 1768
_exptl_crystal_size_max 0.12
_exptl_crystal_size_mid 0.08
_exptl_crystal_size_min 0.04
_refine_diff_density_max 0.813
_refine_diff_density_min -0.374
_refine_diff_density_rms 0.074
_refine_ls_extinction_method none
_refine_ls_goodness_of_fit_ref 1.075
_refine_ls_hydrogen_treatment mixed
_refine_ls_matrix_type full
_refine_ls_number_parameters 249
_refine_ls_number_reflns 3518
_refine_ls_number_restraints 5
_refine_ls_restrained_S_all 1.075
_refine_ls_R_factor_all 0.0289
_refine_ls_R_factor_gt 0.0271
_refine_ls_shift/su_max 0.001
_refine_ls_shift/su_mean 0.000
_refine_ls_structure_factor_coef Fsqd
_refine_ls_weighting_details 'calc w=1/[\s^2^(Fo^2^)+(0.0260P)^2^+7.6174P] where P=(Fo^2^+2Fc^2^)/3'
_refine_ls_weighting_scheme calc
_refine_ls_wR_factor_gt 0.0654
_refine_ls_wR_factor_ref 0.0665
_reflns_number_gt 3306
_reflns_number_total 3518
_reflns_threshold_expression >2sigma(I)
_cod_data_source_file C003339A.TXT
_cod_data_source_block 22janc
_cod_depositor_comments
;
The following automatic conversions were performed:
'_symmetry_cell_setting' value 'Monoclinic' changed to 'monoclinic'
according to '/home/saulius/struct/CIF-dictionaries/cif_core.dic'
dictionary named 'cif_core.dic' version 2.4.1 from
2010-06-29.

'_exptl_absorpt_correction_type' value 'Multi-scan' changed
to 'multi-scan' according to
'/home/saulius/struct/CIF-dictionaries/cif_core.dic' dictionary named
'cif_core.dic' version 2.4.1 from 2010-06-29.

Automatic conversion script
Id: cif_fix_enum 1555 2011-01-17 13:19:09Z saulius 
;
_cod_original_sg_symbol_H-M 'C2/c '
_cod_database_code 7014305

loop_
_symmetry_equiv_pos_as_xyz
'x, y, z'
'-x, y, -z+1/2'
'x+1/2, y+1/2, z'
'-x+1/2, y+1/2, -z+1/2'
'-x, -y, -z'
'x, -y, z-1/2'
'-x+1/2, -y+1/2, -z'
'x+1/2, -y+1/2, z-1/2'

loop_
_atom_site_label
_atom_site_type_symbol
_atom_site_fract_x
_atom_site_fract_y
_atom_site_fract_z
_atom_site_U_iso_or_equiv
_atom_site_adp_type
_atom_site_occupancy
_atom_site_symmetry_multiplicity
_atom_site_calc_flag
_atom_site_refinement_flags
_atom_site_disorder_assembly
_atom_site_disorder_group
Sn1 Sn 0.5000 1.028650(18) 0.7500 0.01517(8) Uani 1 2 d S . .
O2 O 0.60158(9) 1.08994(15) 0.69535(9) 0.0195(3) Uani 1 1 d D . .
H101 H 0.6341(13) 1.0385(17) 0.6915(15) 0.023 Uiso 1 1 d D . .
H102 H 0.6086(14) 1.1520(16) 0.6722(14) 0.023 Uiso 1 1 d D . .
S1 S 0.63361(3) 0.40686(5) 0.64728(3) 0.01576(12) Uani 1 1 d . . .
O1 O 0.43406(8) 0.86415(13) 0.78016(8) 0.0173(3) Uani 1 1 d . . .
O3 O 0.5000 1.2309(2) 0.7500 0.0263(5) Uani 1 2 d SD . .
H103 H 0.4716(14) 1.277(2) 0.7675(15) 0.032 Uiso 1 1 d D . .
O4 O 0.70242(9) 0.47131(15) 0.67408(9) 0.0224(4) Uani 1 1 d . . .
O5 O 0.58501(9) 0.40067(14) 0.70418(9) 0.0201(3) Uani 1 1 d . . .
O6 O 0.64522(9) 0.28910(15) 0.61574(8) 0.0218(3) Uani 1 1 d . . .
O7 O 0.27220(9) 0.96642(14) 0.81874(9) 0.0211(3) Uani 1 1 d D . .
H104 H 0.2499(14) 0.975(2) 0.7750(8) 0.025 Uiso 1 1 d D . .
N1 N 0.41628(10) 0.77911(16) 0.72772(10) 0.0160(4) Uani 1 1 d . . .
C1 C 0.43496(12) 1.02108(19) 0.64140(12) 0.0162(4) Uani 1 1 d . . .
C2 C 0.45843(14) 0.9496(2) 0.58614(13) 0.0240(5) Uani 1 1 d . . .
H2 H 0.5055 0.9149 0.5951 0.029 Uiso 1 1 calc R . .
C3 C 0.41245(15) 0.9296(2) 0.51779(13) 0.0287(6) Uani 1 1 d . . .
H3 H 0.4287 0.8813 0.4815 0.034 Uiso 1 1 calc R . .
C4 C 0.34259(14) 0.9815(2) 0.50382(13) 0.0254(5) Uani 1 1 d . . .
H4 H 0.3115 0.9676 0.4584 0.030 Uiso 1 1 calc R . .
C5 C 0.31925(13) 1.0539(2) 0.55761(13) 0.0266(5) Uani 1 1 d . . .
H5 H 0.2725 1.0898 0.5480 0.032 Uiso 1 1 calc R . .
C6 C 0.36512(13) 1.0739(2) 0.62635(13) 0.0222(5) Uani 1 1 d . . .
H6 H 0.3488 1.1228 0.6623 0.027 Uiso 1 1 calc R . .
C7 C 0.34995(12) 0.7849(2) 0.68202(12) 0.0195(5) Uani 1 1 d . . .
H7 H 0.3181 0.8494 0.6859 0.023 Uiso 1 1 calc R . .
C8 C 0.32926(13) 0.6956(2) 0.62973(13) 0.0217(5) Uani 1 1 d . . .
H8 H 0.2836 0.6996 0.5982 0.026 Uiso 1 1 calc R . .
C9 C 0.37680(13) 0.5996(2) 0.62429(12) 0.0211(5) Uani 1 1 d . . .
H9 H 0.3635 0.5392 0.5888 0.025 Uiso 1 1 calc R . .
C10 C 0.44440(12) 0.5947(2) 0.67229(12) 0.0185(4) Uani 1 1 d . . .
H10 H 0.4762 0.5296 0.6701 0.022 Uiso 1 1 calc R . .
C11 C 0.46452(12) 0.68696(19) 0.72343(12) 0.0161(4) Uani 1 1 d . . .
C12 C 0.58560(12) 0.4990(2) 0.57341(12) 0.0177(4) Uani 1 1 d . . .
C13 C 0.61450(13) 0.6106(2) 0.56372(13) 0.0217(5) Uani 1 1 d . . .
H13 H 0.6578 0.6353 0.5946 0.026 Uiso 1 1 calc R . .
C14 C 0.57894(13) 0.6886(2) 0.50707(13) 0.0239(5) Uani 1 1 d . . .
H14 H 0.5993 0.7641 0.5005 0.029 Uiso 1 1 calc R . .
C15 C 0.51501(13) 0.6541(2) 0.46207(12) 0.0196(5) Uani 1 1 d . . .
H15 H 0.4925 0.7058 0.4245 0.024 Uiso 1 1 calc R . .
C16 C 0.51782(12) 0.46006(19) 0.52827(12) 0.0148(4) Uani 1 1 d . . .
C17 C 0.25658(18) 0.8491(2) 0.84275(15) 0.0356(6) Uani 1 1 d . . .
H17A H 0.2882 0.8314 0.8895 0.053 Uiso 1 1 calc R . .
H17B H 0.2654 0.7913 0.8055 0.053 Uiso 1 1 calc R . .
H17C H 0.2055 0.8447 0.8496 0.053 Uiso 1 1 calc R . .

loop_
_atom_site_aniso_label
_atom_site_aniso_U_11
_atom_site_aniso_U_22
_atom_site_aniso_U_33
_atom_site_aniso_U_23
_atom_site_aniso_U_13
_atom_site_aniso_U_12
Sn1 0.01608(12) 0.01494(12) 0.01433(11) 0.000 0.00198(8) 0.000
O2 0.0200(8) 0.0154(8) 0.0247(8) 0.0048(6) 0.0080(7) 0.0029(7)
S1 0.0133(3) 0.0178(3) 0.0156(2) 0.0028(2) 0.0003(2) 0.0003(2)
O1 0.0190(8) 0.0153(8) 0.0178(7) -0.0053(6) 0.0039(6) -0.0011(6)
O3 0.0273(13) 0.0157(12) 0.0400(14) 0.000 0.0182(11) 0.000
O4 0.0155(8) 0.0272(9) 0.0223(8) 0.0065(7) -0.0034(6) -0.0047(7)
O5 0.0197(8) 0.0201(8) 0.0210(8) 0.0021(6) 0.0047(6) -0.0008(6)
O6 0.0227(8) 0.0210(8) 0.0213(8) 0.0028(7) 0.0023(6) 0.0050(7)
O7 0.0200(8) 0.0214(9) 0.0205(8) 0.0003(7) -0.0011(7) -0.0012(7)
N1 0.0170(9) 0.0144(9) 0.0172(8) -0.0004(7) 0.0050(7) -0.0020(7)
C1 0.0173(11) 0.0165(11) 0.0149(10) 0.0021(8) 0.0028(8) -0.0011(9)
C2 0.0243(12) 0.0288(13) 0.0190(11) -0.0009(10) 0.0037(9) 0.0056(10)
C3 0.0378(15) 0.0289(13) 0.0187(11) -0.0046(10) 0.0020(10) 0.0022(12)
C4 0.0286(13) 0.0286(13) 0.0168(11) 0.0023(9) -0.0028(10) -0.0089(11)
C5 0.0176(11) 0.0378(14) 0.0238(12) 0.0092(11) 0.0017(10) 0.0017(10)
C6 0.0233(12) 0.0244(12) 0.0195(11) 0.0018(9) 0.0050(9) 0.0041(10)
C7 0.0135(10) 0.0197(11) 0.0256(11) 0.0024(9) 0.0044(9) 0.0005(9)
C8 0.0167(11) 0.0236(12) 0.0238(11) 0.0014(9) 0.0004(9) -0.0035(9)
C9 0.0217(11) 0.0220(12) 0.0193(11) -0.0036(9) 0.0027(9) -0.0048(9)
C10 0.0190(11) 0.0167(11) 0.0209(11) -0.0005(9) 0.0062(9) -0.0006(9)
C11 0.0156(11) 0.0135(10) 0.0199(10) 0.0027(8) 0.0055(9) 0.0006(8)
C12 0.0154(10) 0.0213(11) 0.0156(10) 0.0015(9) 0.0005(8) 0.0023(9)
C13 0.0186(11) 0.0225(12) 0.0224(11) 0.0013(9) -0.0016(9) -0.0027(9)
C14 0.0230(12) 0.0181(12) 0.0293(12) 0.0042(10) 0.0000(10) -0.0058(10)
C15 0.0208(11) 0.0161(11) 0.0209(11) 0.0029(9) 0.0004(9) 0.0003(9)
C16 0.0145(10) 0.0151(11) 0.0153(10) -0.0007(8) 0.0035(8) 0.0016(8)
C17 0.0565(18) 0.0234(13) 0.0254(12) 0.0024(11) 0.0021(12) -0.0002(13)

loop_
_atom_type_symbol
_atom_type_description
_atom_type_scat_dispersion_real
_atom_type_scat_dispersion_imag
_atom_type_scat_source
C C 0.0033 0.0016 'International Tables Vol C Tables 4.2.6.8 and 6.1.1.4'
H H 0.0000 0.0000 'International Tables Vol C Tables 4.2.6.8 and 6.1.1.4'
N N 0.0061 0.0033 'International Tables Vol C Tables 4.2.6.8 and 6.1.1.4'
O O 0.0106 0.0060 'International Tables Vol C Tables 4.2.6.8 and 6.1.1.4'
S S 0.1246 0.1234 'International Tables Vol C Tables 4.2.6.8 and 6.1.1.4'
Sn Sn -0.6537 1.4246 'International Tables Vol C Tables 4.2.6.8 and 6.1.1.4'

loop_
_geom_angle_atom_site_label_1
_geom_angle_atom_site_label_2
_geom_angle_atom_site_label_3
_geom_angle
_geom_angle_site_symmetry_1
_geom_angle_site_symmetry_3
_geom_angle_publ_flag
C1 Sn1 C1 175.46(12) . 2_656 ?
C1 Sn1 O3 92.27(6) . . ?
C1 Sn1 O3 92.27(6) 2_656 . ?
C1 Sn1 O1 89.18(7) . 2_656 ?
C1 Sn1 O1 87.22(7) 2_656 2_656 ?
O3 Sn1 O1 142.50(4) . 2_656 ?
C1 Sn1 O1 87.22(7) . . ?
C1 Sn1 O1 89.18(7) 2_656 . ?
O3 Sn1 O1 142.50(4) . . ?
O1 Sn1 O1 74.99(7) 2_656 . ?
C1 Sn1 O2 92.19(7) . 2_656 ?
C1 Sn1 O2 89.13(7) 2_656 2_656 ?
O3 Sn1 O2 73.10(4) . 2_656 ?
O1 Sn1 O2 144.30(6) 2_656 2_656 ?
O1 Sn1 O2 69.46(6) . 2_656 ?
C1 Sn1 O2 89.13(7) . . ?
C1 Sn1 O2 92.19(7) 2_656 . ?
O3 Sn1 O2 73.10(4) . . ?
O1 Sn1 O2 69.46(5) 2_656 . ?
O1 Sn1 O2 144.30(5) . . ?
O2 Sn1 O2 146.21(8) 2_656 . ?
O6 S1 O4 113.43(10) . . ?
O6 S1 O5 112.10(10) . . ?
O4 S1 O5 112.22(10) . . ?
O6 S1 C12 107.82(10) . . ?
O4 S1 C12 104.94(10) . . ?
O5 S1 C12 105.65(10) . . ?
N1 O1 Sn1 117.90(11) . . ?
O1 N1 C7 119.24(18) . . ?
O1 N1 C11 119.04(17) . . ?
C7 N1 C11 121.69(19) . . ?
C6 C1 C2 118.6(2) . . ?
C6 C1 Sn1 121.45(16) . . ?
C2 C1 Sn1 119.49(17) . . ?
C3 C2 C1 120.9(2) . . ?
C4 C3 C2 120.0(2) . . ?
C5 C4 C3 119.7(2) . . ?
C4 C5 C6 120.5(2) . . ?
C1 C6 C5 120.4(2) . . ?
N1 C7 C8 120.2(2) . . ?
C7 C8 C9 119.7(2) . . ?
C8 C9 C10 119.3(2) . . ?
C11 C10 C9 119.9(2) . . ?
N1 C11 C10 119.26(19) . . ?
N1 C11 C11 118.00(16) . 2_656 ?
C10 C11 C11 122.68(16) . 2_656 ?
C13 C12 C16 121.0(2) . . ?
C13 C12 S1 117.34(17) . . ?
C16 C12 S1 121.56(17) . . ?
C12 C13 C14 120.3(2) . . ?
C15 C14 C13 120.4(2) . . ?
C14 C15 C16 120.9(2) . 5_666 ?
C15 C16 C16 119.2(2) 5_666 5_666 ?
C15 C16 C12 122.7(2) 5_666 . ?
C16 C16 C12 118.1(2) 5_666 . ?

loop_
_geom_bond_atom_site_label_1
_geom_bond_atom_site_label_2
_geom_bond_distance
_geom_bond_site_symmetry_2
_geom_bond_publ_flag
Sn1 C1 2.119(2) . ?
Sn1 C1 2.119(2) 2_656 ?
Sn1 O3 2.240(2) . ?
Sn1 O1 2.2964(15) 2_656 ?
Sn1 O1 2.2965(15) . ?
Sn1 O2 2.3356(15) 2_656 ?
Sn1 O2 2.3357(15) . ?
S1 O6 1.4521(17) . ?
S1 O4 1.4558(16) . ?
S1 O5 1.4621(16) . ?
S1 C12 1.789(2) . ?
O1 N1 1.336(2) . ?
O7 C17 1.414(3) . ?
N1 C7 1.349(3) . ?
N1 C11 1.358(3) . ?
C1 C6 1.387(3) . ?
C1 C2 1.393(3) . ?
C2 C3 1.390(3) . ?
C3 C4 1.383(4) . ?
C4 C5 1.378(4) . ?
C5 C6 1.395(3) . ?
C7 C8 1.376(3) . ?
C8 C9 1.385(3) . ?
C9 C10 1.387(3) . ?
C10 C11 1.385(3) . ?
C11 C11 1.479(4) 2_656 ?
C12 C13 1.366(3) . ?
C12 C16 1.431(3) . ?
C13 C14 1.412(3) . ?
C14 C15 1.362(3) . ?
C15 C16 1.421(3) 5_666 ?
C16 C15 1.421(3) 5_666 ?
C16 C16 1.424(4) 5_666 ?

loop_
_geom_torsion_atom_site_label_1
_geom_torsion_atom_site_label_2
_geom_torsion_atom_site_label_3
_geom_torsion_atom_site_label_4
_geom_torsion
_geom_torsion_site_symmetry_1
_geom_torsion_site_symmetry_2
_geom_torsion_site_symmetry_3
_geom_torsion_site_symmetry_4
_geom_torsion_publ_flag
C1 Sn1 O1 N1 38.23(14) . . . . ?
C1 Sn1 O1 N1 -139.01(14) 2_656 . . . ?
O3 Sn1 O1 N1 128.33(11) . . . . ?
O1 Sn1 O1 N1 -51.67(11) 2_656 . . . ?
O2 Sn1 O1 N1 131.61(14) 2_656 . . . ?
O2 Sn1 O1 N1 -46.39(17) . . . . ?
Sn1 O1 N1 C7 -93.06(19) . . . . ?
Sn1 O1 N1 C11 89.02(19) . . . . ?
C1 Sn1 C1 C6 121.24(19) 2_656 . . . ?
O3 Sn1 C1 C6 -58.75(18) . . . . ?
O1 Sn1 C1 C6 158.73(19) 2_656 . . . ?
O1 Sn1 C1 C6 83.72(19) . . . . ?
O2 Sn1 C1 C6 14.41(19) 2_656 . . . ?
O2 Sn1 C1 C6 -131.81(19) . . . . ?
C1 Sn1 C1 C2 -50.90(18) 2_656 . . . ?
O3 Sn1 C1 C2 129.11(18) . . . . ?
O1 Sn1 C1 C2 -13.41(18) 2_656 . . . ?
O1 Sn1 C1 C2 -88.42(18) . . . . ?
O2 Sn1 C1 C2 -157.72(18) 2_656 . . . ?
O2 Sn1 C1 C2 56.06(18) . . . . ?
C6 C1 C2 C3 -1.2(4) . . . . ?
Sn1 C1 C2 C3 171.19(19) . . . . ?
C1 C2 C3 C4 0.4(4) . . . . ?
C2 C3 C4 C5 0.7(4) . . . . ?
C3 C4 C5 C6 -0.9(4) . . . . ?
C2 C1 C6 C5 0.9(3) . . . . ?
Sn1 C1 C6 C5 -171.27(18) . . . . ?
C4 C5 C6 C1 0.1(4) . . . . ?
O1 N1 C7 C8 -177.33(19) . . . . ?
C11 N1 C7 C8 0.5(3) . . . . ?
N1 C7 C8 C9 0.1(3) . . . . ?
C7 C8 C9 C10 0.6(3) . . . . ?
C8 C9 C10 C11 -1.8(3) . . . . ?
O1 N1 C11 C10 176.06(18) . . . . ?
C7 N1 C11 C10 -1.8(3) . . . . ?
O1 N1 C11 C11 -1.2(3) . . . 2_656 ?
C7 N1 C11 C11 -179.0(2) . . . 2_656 ?
C9 C10 C11 N1 2.4(3) . . . . ?
C9 C10 C11 C11 179.5(2) . . . 2_656 ?
O6 S1 C12 C13 -129.53(19) . . . . ?
O4 S1 C12 C13 -8.3(2) . . . . ?
O5 S1 C12 C13 110.44(19) . . . . ?
O6 S1 C12 C16 53.2(2) . . . . ?
O4 S1 C12 C16 174.38(18) . . . . ?
O5 S1 C12 C16 -66.9(2) . . . . ?
C16 C12 C13 C14 -1.9(3) . . . . ?
S1 C12 C13 C14 -179.23(18) . . . . ?
C12 C13 C14 C15 0.8(4) . . . . ?
C13 C14 C15 C16 0.9(4) . . . 5_666 ?
C13 C12 C16 C15 -178.4(2) . . . 5_666 ?
S1 C12 C16 C15 -1.2(3) . . . 5_666 ?
C13 C12 C16 C16 1.4(4) . . . 5_666 ?
S1 C12 C16 C16 178.6(2) . . . 5_666 ?
